data_7031057
loop_
_publ_author_name
'Sindlinger, Christian P.'
'Stasch, Andreas'

_publ_section_title
;
 Syntheses, structures and flexible coordination of sterically demanding
 di- and &quot;tri&quot;-lithiated methandiides.
;
_journal_issue 38
_journal_name_full 'Dalton transactions (Cambridge, England : 2003)'
_journal_page_first 14334
_journal_page_last 14345
_journal_paper_doi 10.1039/c4dt01185f
_journal_volume 43
_journal_year 2014
_chemical_formula_sum 'C61.25 H82.5 Li2 N5 P2'
_chemical_formula_weight 964.64
_chemical_name_systematic
; 
 ? 
;
_space_group_IT_number 2
_symmetry_cell_setting triclinic
_symmetry_space_group_name_Hall '-P 1'
_symmetry_space_group_name_H-M 'P -1'
_atom_sites_solution_hydrogens geom
_atom_sites_solution_primary direct
_atom_sites_solution_secondary difmap
_audit_creation_method SHELXL-97
_cell_angle_alpha 70.31(3)
_cell_angle_beta 75.60(3)
_cell_angle_gamma 82.25(3)
_cell_formula_units_Z 2
_cell_length_a 12.276(3)
_cell_length_b 15.641(3)
_cell_length_c 19.225(4)
_cell_measurement_reflns_used 28324
_cell_measurement_temperature 100(2)
_cell_measurement_theta_max 31.38
_cell_measurement_theta_min 1.72
_cell_volume 3361.1(15)
_computing_cell_refinement 'XDS (Kabsch, 1993)'
_computing_data_collection 'BluIce (McPhillips, 2002)'
_computing_data_reduction 'XDS (Kabsch, 1993)'
_computing_molecular_graphics 'X-Seed (Barbour, 1999)'
_computing_publication_material 'CIFTAB (Sheldrick, 1997)'
_computing_structure_refinement 'SHELXL-97 (Sheldrick, 1997)'
_computing_structure_solution 'SHELXS-97 (Sheldrick, 1990)'
_diffrn_ambient_temperature 100(2)
_diffrn_measured_fraction_theta_full 0.997
_diffrn_measured_fraction_theta_max 0.850
_diffrn_measurement_device_type 'ADSC quantum 210r'
_diffrn_measurement_method 'f\ scans'
_diffrn_radiation_monochromator 'Silicon Double Crystal'
_diffrn_radiation_source 'Australian Synchrotron'
_diffrn_radiation_type synchrotron
_diffrn_radiation_wavelength 0.71090
_diffrn_reflns_av_R_equivalents 0.0590
_diffrn_reflns_av_sigmaI/netI 0.0561
_diffrn_reflns_limit_h_max 17
_diffrn_reflns_limit_h_min -17
_diffrn_reflns_limit_k_max 21
_diffrn_reflns_limit_k_min -21
_diffrn_reflns_limit_l_max 26
_diffrn_reflns_limit_l_min -26
_diffrn_reflns_number 68465
_diffrn_reflns_theta_full 25.00
_diffrn_reflns_theta_max 31.38
_diffrn_reflns_theta_min 1.72
_exptl_absorpt_coefficient_mu 0.100
_exptl_absorpt_correction_T_max 0.9970
_exptl_absorpt_correction_T_min 0.9921
_exptl_absorpt_correction_type multi-scan
_exptl_absorpt_process_details 'SADABS (Sheldrick, 2008)'
_exptl_crystal_colour 'light yellow'
_exptl_crystal_density_diffrn 0.953
_exptl_crystal_density_method 'not measured'
_exptl_crystal_description block
_exptl_crystal_F_000 1042
_exptl_crystal_size_max 0.08
_exptl_crystal_size_mid 0.06
_exptl_crystal_size_min 0.03
_platon_squeeze_details
;
;
_refine_diff_density_max 0.311
_refine_diff_density_min -0.387
_refine_diff_density_rms 0.056
_refine_ls_extinction_coef 0.075(3)
_refine_ls_extinction_expression Fc^*^=kFc[1+0.001xFc^2^\l^3^/sin(2\q)]^-1/4^
_refine_ls_extinction_method SHELXL
_refine_ls_goodness_of_fit_ref 0.971
_refine_ls_hydrogen_treatment constr
_refine_ls_matrix_type full
_refine_ls_number_parameters 618
_refine_ls_number_reflns 18781
_refine_ls_number_restraints 0
_refine_ls_restrained_S_all 0.971
_refine_ls_R_factor_all 0.0834
_refine_ls_R_factor_gt 0.0532
_refine_ls_shift/su_max 0.001
_refine_ls_shift/su_mean 0.000
_refine_ls_structure_factor_coef Fsqd
_refine_ls_weighting_details 'calc w=1/[\s^2^(Fo^2^)+(0.0902P)^2^+0.0000P] where P=(Fo^2^+2Fc^2^)/3'
_refine_ls_weighting_scheme calc
_refine_ls_wR_factor_gt 0.1371
_refine_ls_wR_factor_ref 0.1482
_reflns_number_gt 12283
_reflns_number_total 18781
_reflns_threshold_expression >2sigma(I)
_cod_data_source_file c4dt01185f2.cif
_cod_data_source_block compound7
_cod_depositor_comments 'Adding full bibliography for 7031052--7031060.cif.'
_cod_original_cell_volume 3361.0(12)
_cod_original_formula_sum 'C61.25 H82.50 Li2 N5 P2'
_cod_database_code 7031057

loop_
_symmetry_equiv_pos_as_xyz
'x, y, z'
'-x, -y, -z'

loop_
_atom_site_label
_atom_site_type_symbol
_atom_site_fract_x
_atom_site_fract_y
_atom_site_fract_z
_atom_site_U_iso_or_equiv
_atom_site_adp_type
_atom_site_occupancy
_atom_site_symmetry_multiplicity
_atom_site_calc_flag
_atom_site_refinement_flags
P1 P 0.16965(3) 0.37176(2) 0.24619(2) 0.03141(10) Uani 1 1 d .
N1 N 0.24182(10) 0.42070(8) 0.16153(7) 0.0341(3) Uani 1 1 d .
C1 C 0.26494(11) 0.32641(9) 0.30132(8) 0.0326(3) Uani 1 1 d .
Li1 Li 0.3723(2) 0.40450(19) 0.20448(15) 0.0413(6) Uani 1 1 d .
P2 P 0.25219(3) 0.31944(2) 0.39250(2) 0.03022(9) Uani 1 1 d .
N2 N 0.32967(10) 0.23082(8) 0.42944(6) 0.0315(3) Uani 1 1 d .
C2 C 0.06411(12) 0.45191(10) 0.28096(8) 0.0350(3) Uani 1 1 d .
Li2 Li 0.3705(2) 0.19825(17) 0.33382(15) 0.0397(6) Uani 1 1 d .
N3 N 0.53721(11) 0.42358(10) 0.16514(7) 0.0427(3) Uani 1 1 d .
C3 C 0.10199(13) 0.53028(10) 0.28373(9) 0.0387(3) Uani 1 1 d .
H3 H 0.1801 0.5407 0.2666 0.046 Uiso 1 1 calc R
N4 N 0.51928(11) 0.17562(10) 0.23580(7) 0.0436(3) Uani 1 1 d .
C4 C 0.02996(14) 0.59355(11) 0.31063(9) 0.0439(4) Uani 1 1 d .
H4 H 0.0585 0.6462 0.3122 0.053 Uiso 1 1 calc R
N5 N 0.36240(12) 0.05459(9) 0.35987(8) 0.0438(3) Uani 1 1 d .
C5 C -0.08438(15) 0.57961(12) 0.33525(10) 0.0496(4) Uani 1 1 d .
H5 H -0.1349 0.6234 0.3526 0.060 Uiso 1 1 calc R
C6 C -0.12387(14) 0.50221(12) 0.33435(10) 0.0493(4) Uani 1 1 d .
H6 H -0.2020 0.4922 0.3520 0.059 Uiso 1 1 calc R
C7 C -0.05122(13) 0.43806(11) 0.30791(9) 0.0403(4) Uani 1 1 d .
H7 H -0.0800 0.3845 0.3081 0.048 Uiso 1 1 calc R
C8 C 0.08005(12) 0.29034(10) 0.24076(8) 0.0347(3) Uani 1 1 d .
C9 C 0.09609(12) 0.19757(10) 0.27810(8) 0.0371(3) Uani 1 1 d .
H9 H 0.1544 0.1770 0.3054 0.044 Uiso 1 1 calc R
C10 C 0.02766(13) 0.13495(11) 0.27585(9) 0.0433(4) Uani 1 1 d .
H10 H 0.0392 0.0721 0.3017 0.052 Uiso 1 1 calc R
C11 C -0.05788(13) 0.16460(12) 0.23567(10) 0.0446(4) Uani 1 1 d .
H11 H -0.1057 0.1222 0.2348 0.053 Uiso 1 1 calc R
C12 C -0.07276(13) 0.25629(12) 0.19700(9) 0.0436(4) Uani 1 1 d .
H12 H -0.1302 0.2766 0.1689 0.052 Uiso 1 1 calc R
C13 C -0.00404(12) 0.31856(10) 0.19915(9) 0.0385(3) Uani 1 1 d .
H13 H -0.0144 0.3812 0.1720 0.046 Uiso 1 1 calc R
C14 C 0.30097(11) 0.41627(9) 0.40782(8) 0.0329(3) Uani 1 1 d .
C15 C 0.35117(12) 0.48825(10) 0.34651(9) 0.0376(3) Uani 1 1 d .
H15 H 0.3533 0.4898 0.2964 0.045 Uiso 1 1 calc R
C16 C 0.39770(14) 0.55726(10) 0.35779(10) 0.0439(4) Uani 1 1 d .
H16 H 0.4306 0.6057 0.3155 0.053 Uiso 1 1 calc R
C17 C 0.39657(13) 0.55602(11) 0.43003(10) 0.0444(4) Uani 1 1 d .
H17 H 0.4290 0.6032 0.4375 0.053 Uiso 1 1 calc R
C18 C 0.34769(13) 0.48517(11) 0.49211(10) 0.0407(3) Uani 1 1 d .
H18 H 0.3468 0.4838 0.5420 0.049 Uiso 1 1 calc R
C19 C 0.30027(12) 0.41638(10) 0.48062(9) 0.0363(3) Uani 1 1 d .
H19 H 0.2667 0.3685 0.5232 0.044 Uiso 1 1 calc R
C20 C 0.10399(12) 0.31455(10) 0.44461(8) 0.0337(3) Uani 1 1 d .
C21 C 0.04455(12) 0.37972(10) 0.47645(8) 0.0370(3) Uani 1 1 d .
H21 H 0.0818 0.4306 0.4737 0.044 Uiso 1 1 calc R
C22 C -0.06898(13) 0.37101(11) 0.51234(9) 0.0419(4) Uani 1 1 d .
H22 H -0.1083 0.4159 0.5339 0.050 Uiso 1 1 calc R
C23 C -0.12464(13) 0.29759(12) 0.51678(9) 0.0440(4) Uani 1 1 d .
H23 H -0.2018 0.2917 0.5417 0.053 Uiso 1 1 calc R
C24 C -0.06737(13) 0.23254(11) 0.48473(9) 0.0416(4) Uani 1 1 d .
H24 H -0.1053 0.1822 0.4872 0.050 Uiso 1 1 calc R
C25 C 0.04539(12) 0.24118(10) 0.44905(8) 0.0363(3) Uani 1 1 d .
H25 H 0.0839 0.1964 0.4271 0.044 Uiso 1 1 calc R
C26 C 0.20648(11) 0.44378(10) 0.09210(8) 0.0354(3) Uani 1 1 d .
C27 C 0.16505(12) 0.53410(10) 0.05763(8) 0.0398(4) Uani 1 1 d .
C28 C 0.13117(13) 0.55498(12) -0.01088(9) 0.0459(4) Uani 1 1 d .
H28 H 0.1016 0.6148 -0.0328 0.055 Uiso 1 1 calc R
C29 C 0.13928(13) 0.49190(13) -0.04726(9) 0.0470(4) Uani 1 1 d .
H29 H 0.1143 0.5074 -0.0932 0.056 Uiso 1 1 calc R
C30 C 0.18431(13) 0.40548(12) -0.01617(9) 0.0432(4) Uani 1 1 d .
H30 H 0.1921 0.3621 -0.0421 0.052 Uiso 1 1 calc R
C31 C 0.21864(12) 0.38022(10) 0.05246(8) 0.0376(3) Uani 1 1 d .
C32 C 0.16029(14) 0.60874(11) 0.09198(9) 0.0451(4) Uani 1 1 d .
H32 H 0.1855 0.5810 0.1408 0.054 Uiso 1 1 calc R
C33 C 0.2418(2) 0.68278(14) 0.04040(13) 0.0711(6) Uani 1 1 d .
H33A H 0.3185 0.6553 0.0318 0.107 Uiso 1 1 calc R
H33B H 0.2394 0.7291 0.0648 0.107 Uiso 1 1 calc R
H33C H 0.2193 0.7111 -0.0082 0.107 Uiso 1 1 calc R
C34 C 0.04133(17) 0.65192(14) 0.10956(12) 0.0606(5) Uani 1 1 d .
H34A H 0.0155 0.6817 0.0623 0.091 Uiso 1 1 calc R
H34B H 0.0422 0.6970 0.1345 0.091 Uiso 1 1 calc R
H34C H -0.0099 0.6046 0.1431 0.091 Uiso 1 1 calc R
C35 C 0.27549(13) 0.28617(11) 0.07911(9) 0.0409(4) Uani 1 1 d .
H35 H 0.2869 0.2758 0.1311 0.049 Uiso 1 1 calc R
C36 C 0.39174(14) 0.28097(12) 0.02666(10) 0.0472(4) Uani 1 1 d .
H36A H 0.3823 0.2895 -0.0244 0.071 Uiso 1 1 calc R
H36B H 0.4297 0.2213 0.0460 0.071 Uiso 1 1 calc R
H36C H 0.4373 0.3288 0.0250 0.071 Uiso 1 1 calc R
C37 C 0.20679(16) 0.20928(12) 0.08254(11) 0.0517(4) Uani 1 1 d .
H37A H 0.1315 0.2131 0.1144 0.078 Uiso 1 1 calc R
H37B H 0.2449 0.1504 0.1041 0.078 Uiso 1 1 calc R
H37C H 0.2001 0.2152 0.0313 0.078 Uiso 1 1 calc R
C38 C 0.37230(12) 0.21625(9) 0.49461(8) 0.0317(3) Uani 1 1 d .
C39 C 0.48304(12) 0.24043(9) 0.48768(8) 0.0330(3) Uani 1 1 d .
C40 C 0.52247(14) 0.22912(10) 0.55264(9) 0.0378(3) Uani 1 1 d .
H40 H 0.5964 0.2458 0.5474 0.045 Uiso 1 1 calc R
C41 C 0.45641(15) 0.19427(11) 0.62438(9) 0.0421(4) Uani 1 1 d .
H41 H 0.4826 0.1905 0.6679 0.051 Uiso 1 1 calc R
C42 C 0.35200(14) 0.16510(10) 0.63156(9) 0.0417(4) Uani 1 1 d .
H42 H 0.3078 0.1386 0.6808 0.050 Uiso 1 1 calc R
C43 C 0.30940(12) 0.17329(10) 0.56870(8) 0.0362(3) Uani 1 1 d .
C44 C 0.56251(12) 0.27670(10) 0.41108(8) 0.0357(3) Uani 1 1 d .
H44 H 0.5185 0.2892 0.3710 0.043 Uiso 1 1 calc R
C45 C 0.65716(15) 0.20480(12) 0.39917(11) 0.0495(4) Uani 1 1 d .
H45A H 0.7020 0.1918 0.4376 0.074 Uiso 1 1 calc R
H45B H 0.7056 0.2277 0.3487 0.074 Uiso 1 1 calc R
H45C H 0.6243 0.1489 0.4037 0.074 Uiso 1 1 calc R
C46 C 0.61438(14) 0.36462(11) 0.40080(9) 0.0418(4) Uani 1 1 d .
H46A H 0.5543 0.4106 0.4089 0.063 Uiso 1 1 calc R
H46B H 0.6603 0.3867 0.3494 0.063 Uiso 1 1 calc R
H46C H 0.6619 0.3531 0.4375 0.063 Uiso 1 1 calc R
C47 C 0.19779(13) 0.13316(11) 0.58075(9) 0.0425(4) Uani 1 1 d .
H47 H 0.1796 0.1471 0.5300 0.051 Uiso 1 1 calc R
C48 C 0.20669(15) 0.02969(12) 0.61607(12) 0.0573(5) Uani 1 1 d .
H48A H 0.2719 0.0044 0.5865 0.086 Uiso 1 1 calc R
H48B H 0.1380 0.0041 0.6162 0.086 Uiso 1 1 calc R
H48C H 0.2159 0.0143 0.6682 0.086 Uiso 1 1 calc R
C49 C 0.10039(15) 0.17387(15) 0.62989(10) 0.0597(5) Uani 1 1 d .
H49A H 0.1160 0.1607 0.6802 0.090 Uiso 1 1 calc R
H49B H 0.0301 0.1470 0.6348 0.090 Uiso 1 1 calc R
H49C H 0.0930 0.2399 0.6060 0.090 Uiso 1 1 calc R
C50 C 0.58652(15) 0.48479(14) 0.19107(10) 0.0523(4) Uani 1 1 d .
H50A H 0.5724 0.4633 0.2465 0.078 Uiso 1 1 calc R
H50B H 0.5522 0.5464 0.1739 0.078 Uiso 1 1 calc R
H50C H 0.6679 0.4855 0.1701 0.078 Uiso 1 1 calc R
C51 C 0.55193(15) 0.45964(13) 0.08224(9) 0.0496(4) Uani 1 1 d .
H51A H 0.6325 0.4628 0.0586 0.074 Uiso 1 1 calc R
H51B H 0.5150 0.5207 0.0681 0.074 Uiso 1 1 calc R
H51C H 0.5182 0.4195 0.0648 0.074 Uiso 1 1 calc R
C52 C 0.58981(14) 0.33122(12) 0.18923(10) 0.0484(4) Uani 1 1 d .
H52A H 0.5875 0.3125 0.2441 0.058 Uiso 1 1 calc R
H52B H 0.6698 0.3315 0.1622 0.058 Uiso 1 1 calc R
C53 C 0.53033(14) 0.26257(12) 0.17323(9) 0.0457(4) Uani 1 1 d .
H53A H 0.4545 0.2884 0.1654 0.055 Uiso 1 1 calc R
H53B H 0.5734 0.2511 0.1260 0.055 Uiso 1 1 calc R
C54 C 0.63263(16) 0.13097(15) 0.23831(11) 0.0611(5) Uani 1 1 d .
H54A H 0.6265 0.0716 0.2779 0.092 Uiso 1 1 calc R
H54B H 0.6788 0.1690 0.2495 0.092 Uiso 1 1 calc R
H54C H 0.6679 0.1226 0.1892 0.092 Uiso 1 1 calc R
C55 C 0.44759(16) 0.11750(12) 0.22239(10) 0.0499(4) Uani 1 1 d .
H55A H 0.4873 0.0992 0.1776 0.060 Uiso 1 1 calc R
H55B H 0.3776 0.1530 0.2108 0.060 Uiso 1 1 calc R
C56 C 0.41660(18) 0.03212(12) 0.28986(10) 0.0532(5) Uani 1 1 d .
H56A H 0.3646 -0.0022 0.2786 0.064 Uiso 1 1 calc R
H56B H 0.4855 -0.0073 0.2978 0.064 Uiso 1 1 calc R
C57 C 0.43605(15) 0.02827(11) 0.41452(10) 0.0447(4) Uani 1 1 d .
H57A H 0.3989 0.0471 0.4589 0.067 Uiso 1 1 calc R
H57B H 0.5074 0.0581 0.3907 0.067 Uiso 1 1 calc R
H57C H 0.4509 -0.0379 0.4303 0.067 Uiso 1 1 calc R
C58 C 0.25645(16) 0.01004(12) 0.39718(12) 0.0570(5) Uani 1 1 d .
H58A H 0.2718 -0.0559 0.4155 0.085 Uiso 1 1 calc R
H58B H 0.2075 0.0246 0.3610 0.085 Uiso 1 1 calc R
H58C H 0.2190 0.0316 0.4400 0.085 Uiso 1 1 calc R

loop_
_atom_site_aniso_label
_atom_site_aniso_U_11
_atom_site_aniso_U_22
_atom_site_aniso_U_33
_atom_site_aniso_U_23
_atom_site_aniso_U_13
_atom_site_aniso_U_12
P1 0.02392(17) 0.03131(18) 0.02844(18) 0.00180(13) -0.00376(13) 0.00082(12)
N1 0.0257(6) 0.0358(6) 0.0305(6) 0.0020(5) -0.0059(4) -0.0004(4)
C1 0.0257(6) 0.0311(7) 0.0312(7) 0.0003(5) -0.0040(5) 0.0005(5)
Li1 0.0295(12) 0.0470(14) 0.0351(13) 0.0004(11) -0.0049(10) -0.0003(10)
P2 0.02435(17) 0.02833(17) 0.02884(18) 0.00051(13) -0.00365(13) 0.00022(12)
N2 0.0272(6) 0.0302(6) 0.0298(6) -0.0009(4) -0.0058(4) 0.0002(4)
C2 0.0287(7) 0.0340(7) 0.0317(7) 0.0015(5) -0.0062(5) 0.0017(5)
Li2 0.0387(14) 0.0352(13) 0.0374(13) -0.0036(10) -0.0088(11) 0.0051(10)
N3 0.0309(6) 0.0536(8) 0.0310(6) 0.0020(5) -0.0040(5) -0.0052(5)
C3 0.0327(7) 0.0371(7) 0.0361(8) -0.0017(6) -0.0046(6) 0.0005(6)
N4 0.0373(7) 0.0477(7) 0.0348(7) -0.0023(5) -0.0101(5) 0.0111(6)
C4 0.0434(9) 0.0383(8) 0.0423(9) -0.0059(6) -0.0074(7) 0.0016(6)
N5 0.0479(8) 0.0351(7) 0.0420(7) -0.0027(5) -0.0144(6) 0.0033(6)
C5 0.0395(9) 0.0481(9) 0.0511(10) -0.0137(8) -0.0001(7) 0.0078(7)
C6 0.0315(8) 0.0531(10) 0.0518(10) -0.0118(8) 0.0026(7) 0.0012(7)
C7 0.0302(7) 0.0402(8) 0.0396(8) -0.0036(6) -0.0018(6) 0.0005(6)
C8 0.0263(7) 0.0363(7) 0.0312(7) 0.0000(5) -0.0032(5) -0.0010(5)
C9 0.0285(7) 0.0389(8) 0.0353(7) -0.0006(6) -0.0077(6) -0.0012(5)
C10 0.0360(8) 0.0382(8) 0.0432(9) 0.0039(6) -0.0077(6) -0.0059(6)
C11 0.0337(8) 0.0486(9) 0.0433(9) -0.0011(7) -0.0085(6) -0.0105(6)
C12 0.0283(7) 0.0520(9) 0.0398(8) 0.0011(7) -0.0085(6) -0.0055(6)
C13 0.0291(7) 0.0382(7) 0.0369(8) 0.0019(6) -0.0068(6) -0.0013(6)
C14 0.0250(6) 0.0314(7) 0.0349(7) -0.0032(5) -0.0054(5) 0.0020(5)
C15 0.0314(7) 0.0340(7) 0.0392(8) -0.0036(6) -0.0046(6) -0.0009(5)
C16 0.0369(8) 0.0322(7) 0.0526(10) -0.0046(6) -0.0035(7) -0.0030(6)
C17 0.0332(8) 0.0387(8) 0.0597(11) -0.0181(7) -0.0046(7) -0.0004(6)
C18 0.0305(7) 0.0427(8) 0.0472(9) -0.0172(7) -0.0041(6) 0.0030(6)
C19 0.0288(7) 0.0345(7) 0.0383(8) -0.0062(6) -0.0038(6) 0.0015(5)
C20 0.0276(7) 0.0338(7) 0.0288(7) 0.0018(5) -0.0039(5) -0.0001(5)
C21 0.0296(7) 0.0384(7) 0.0352(7) -0.0036(6) -0.0059(6) 0.0013(6)
C22 0.0281(7) 0.0485(9) 0.0401(8) -0.0081(7) -0.0030(6) 0.0049(6)
C23 0.0244(7) 0.0527(9) 0.0412(8) -0.0014(7) -0.0029(6) 0.0007(6)
C24 0.0303(7) 0.0429(8) 0.0413(8) 0.0002(6) -0.0063(6) -0.0054(6)
C25 0.0277(7) 0.0361(7) 0.0351(7) -0.0004(6) -0.0046(5) -0.0013(5)
C26 0.0233(6) 0.0409(7) 0.0292(7) 0.0030(6) -0.0027(5) -0.0011(5)
C27 0.0282(7) 0.0413(8) 0.0327(7) 0.0057(6) -0.0018(5) 0.0010(6)
C28 0.0310(8) 0.0509(9) 0.0355(8) 0.0075(7) -0.0044(6) 0.0057(6)
C29 0.0321(8) 0.0644(11) 0.0310(8) 0.0013(7) -0.0081(6) 0.0022(7)
C30 0.0336(8) 0.0538(9) 0.0338(8) -0.0041(7) -0.0052(6) -0.0039(7)
C31 0.0271(7) 0.0417(8) 0.0321(7) 0.0017(6) -0.0036(5) -0.0026(6)
C32 0.0427(9) 0.0374(8) 0.0388(8) 0.0033(6) -0.0039(7) 0.0034(6)
C33 0.0738(15) 0.0513(11) 0.0681(14) -0.0041(10) 0.0043(11) -0.0125(10)
C34 0.0534(11) 0.0625(12) 0.0550(11) -0.0122(9) -0.0126(9) 0.0181(9)
C35 0.0386(8) 0.0411(8) 0.0333(8) -0.0019(6) -0.0054(6) -0.0004(6)
C36 0.0381(9) 0.0497(9) 0.0438(9) -0.0065(7) -0.0055(7) 0.0026(7)
C37 0.0468(10) 0.0483(9) 0.0517(10) -0.0092(8) -0.0026(8) -0.0070(7)
C38 0.0306(7) 0.0267(6) 0.0306(7) -0.0023(5) -0.0063(5) 0.0041(5)
C39 0.0316(7) 0.0297(6) 0.0324(7) -0.0046(5) -0.0071(5) 0.0027(5)
C40 0.0394(8) 0.0329(7) 0.0392(8) -0.0071(6) -0.0132(6) 0.0018(6)
C41 0.0503(9) 0.0370(8) 0.0354(8) -0.0061(6) -0.0142(7) 0.0054(6)
C42 0.0456(9) 0.0385(8) 0.0298(7) -0.0017(6) -0.0044(6) 0.0044(6)
C43 0.0327(7) 0.0321(7) 0.0335(7) -0.0013(5) -0.0047(6) 0.0040(5)
C44 0.0285(7) 0.0391(7) 0.0347(7) -0.0064(6) -0.0062(5) -0.0012(5)
C45 0.0408(9) 0.0451(9) 0.0550(10) -0.0160(8) 0.0009(7) 0.0026(7)
C46 0.0371(8) 0.0392(8) 0.0418(8) -0.0050(6) -0.0063(6) -0.0025(6)
C47 0.0316(8) 0.0426(8) 0.0351(8) 0.0066(6) -0.0025(6) 0.0003(6)
C48 0.0420(9) 0.0460(9) 0.0618(11) 0.0161(8) -0.0140(8) -0.0102(7)
C49 0.0391(9) 0.0782(13) 0.0384(9) 0.0008(8) -0.0013(7) 0.0111(9)
C50 0.0402(9) 0.0673(12) 0.0411(9) -0.0073(8) -0.0036(7) -0.0111(8)
C51 0.0410(9) 0.0606(11) 0.0318(8) 0.0042(7) -0.0026(6) -0.0102(7)
C52 0.0320(8) 0.0603(10) 0.0394(9) -0.0005(7) -0.0079(6) 0.0024(7)
C53 0.0361(8) 0.0529(9) 0.0350(8) -0.0012(7) -0.0071(6) 0.0070(7)
C54 0.0466(10) 0.0696(12) 0.0487(10) -0.0056(9) -0.0099(8) 0.0234(9)
C55 0.0586(11) 0.0448(9) 0.0401(9) -0.0066(7) -0.0169(8) 0.0112(8)
C56 0.0723(13) 0.0367(8) 0.0473(10) -0.0081(7) -0.0212(9) 0.0097(8)
C57 0.0466(9) 0.0370(8) 0.0439(9) -0.0026(6) -0.0149(7) 0.0030(7)
C58 0.0513(10) 0.0419(9) 0.0703(13) -0.0004(8) -0.0239(9) -0.0032(8)

loop_
_atom_type_symbol
_atom_type_description
_atom_type_scat_dispersion_real
_atom_type_scat_dispersion_imag
_atom_type_scat_source
C C 0.0033 0.0016 'International Tables Vol C Tables 4.2.6.8 and 6.1.1.4'
H H 0.0000 0.0000 'International Tables Vol C Tables 4.2.6.8 and 6.1.1.4'
Li Li -0.0003 0.0001 'International Tables Vol C Tables 4.2.6.8 and 6.1.1.4'
N N 0.0061 0.0033 'International Tables Vol C Tables 4.2.6.8 and 6.1.1.4'
P P 0.1023 0.0942 'International Tables Vol C Tables 4.2.6.8 and 6.1.1.4'

loop_
_geom_angle_atom_site_label_1
_geom_angle_atom_site_label_2
_geom_angle_atom_site_label_3
_geom_angle
N1 P1 C1 106.27(7)
N1 P1 C8 108.59(7)
C1 P1 C8 115.48(7)
N1 P1 C2 111.61(7)
C1 P1 C2 113.24(8)
C8 P1 C2 101.69(7)
C26 N1 P1 127.32(10)
C26 N1 Li1 143.44(12)
P1 N1 Li1 88.20(10)
P2 C1 P1 127.93(9)
P2 C1 Li1 128.78(12)
P1 C1 Li1 81.17(9)
P2 C1 Li2 82.83(9)
P1 C1 Li2 138.29(12)
Li1 C1 Li2 101.50(12)
N1 Li1 N3 136.48(15)
N1 Li1 C1 82.74(11)
N3 Li1 C1 138.62(14)
N2 P2 C1 107.04(7)
N2 P2 C14 106.29(7)
C1 P2 C14 115.83(7)
N2 P2 C20 112.61(7)
C1 P2 C20 111.95(7)
C14 P2 C20 103.12(7)
C38 N2 P2 125.20(10)
C38 N2 Li2 139.05(12)
P2 N2 Li2 91.91(9)
C3 C2 C7 117.30(14)
C3 C2 P1 117.77(11)
C7 C2 P1 124.87(13)
N2 Li2 N5 109.70(13)
N2 Li2 C1 78.09(11)
N5 Li2 C1 140.16(15)
N2 Li2 N4 145.38(15)
N5 Li2 N4 81.33(11)
C1 Li2 N4 114.98(12)
C50 N3 C52 109.99(14)
C50 N3 C51 109.22(14)
C52 N3 C51 111.49(15)
C50 N3 Li1 117.61(14)
C52 N3 Li1 103.42(13)
C51 N3 Li1 104.94(13)
C4 C3 C2 122.24(15)
C4 C3 H3 118.9
C2 C3 H3 118.9
C55 N4 C54 110.10(15)
C55 N4 C53 109.36(13)
C54 N4 C53 108.36(14)
C55 N4 Li2 88.70(12)
C54 N4 Li2 130.62(13)
C53 N4 Li2 107.21(12)
C3 C4 C5 119.50(17)
C3 C4 H4 120.2
C5 C4 H4 120.2
C58 N5 C57 108.22(14)
C58 N5 C56 111.77(16)
C57 N5 C56 111.94(14)
C58 N5 Li2 121.12(14)
C57 N5 Li2 95.71(13)
C56 N5 Li2 107.04(13)
C6 C5 C4 119.53(16)
C6 C5 H5 120.2
C4 C5 H5 120.2
C5 C6 C7 120.98(16)
C5 C6 H6 119.5
C7 C6 H6 119.5
C6 C7 C2 120.42(16)
C6 C7 H7 119.8
C2 C7 H7 119.8
C13 C8 C9 118.47(15)
C13 C8 P1 121.58(11)
C9 C8 P1 119.94(12)
C10 C9 C8 120.81(14)
C10 C9 H9 119.6
C8 C9 H9 119.6
C9 C10 C11 119.94(15)
C9 C10 H10 120.0
C11 C10 H10 120.0
C12 C11 C10 119.65(16)
C12 C11 H11 120.2
C10 C11 H11 120.2
C11 C12 C13 120.24(15)
C11 C12 H12 119.9
C13 C12 H12 119.9
C12 C13 C8 120.85(14)
C12 C13 H13 119.6
C8 C13 H13 119.6
C19 C14 C15 117.54(14)
C19 C14 P2 121.22(11)
C15 C14 P2 120.91(12)
C16 C15 C14 121.17(16)
C16 C15 H15 119.4
C14 C15 H15 119.4
C17 C16 C15 120.44(15)
C17 C16 H16 119.8
C15 C16 H16 119.8
C16 C17 C18 119.71(16)
C16 C17 H17 120.1
C18 C17 H17 120.1
C19 C18 C17 119.71(16)
C19 C18 H18 120.1
C17 C18 H18 120.1
C18 C19 C14 121.42(14)
C18 C19 H19 119.3
C14 C19 H19 119.3
C21 C20 C25 117.77(13)
C21 C20 P2 125.42(12)
C25 C20 P2 116.74(12)
C20 C21 C22 120.71(15)
C20 C21 H21 119.6
C22 C21 H21 119.6
C23 C22 C21 120.50(16)
C23 C22 H22 119.8
C21 C22 H22 119.8
C22 C23 C24 119.69(14)
C22 C23 H23 120.2
C24 C23 H23 120.2
C25 C24 C23 119.84(16)
C25 C24 H24 120.1
C23 C24 H24 120.1
C24 C25 C20 121.49(16)
C24 C25 H25 119.3
C20 C25 H25 119.3
C31 C26 N1 121.31(13)
C31 C26 C27 117.96(14)
N1 C26 C27 120.57(15)
C28 C27 C26 119.35(17)
C28 C27 C32 119.03(14)
C26 C27 C32 121.59(14)
C29 C28 C27 122.06(15)
C29 C28 H28 119.0
C27 C28 H28 119.0
C28 C29 C30 119.00(16)
C28 C29 H29 120.5
C30 C29 H29 120.5
C29 C30 C31 121.62(18)
C29 C30 H30 119.2
C31 C30 H30 119.2
C30 C31 C26 119.86(14)
C30 C31 C35 117.81(16)
C26 C31 C35 122.19(14)
C27 C32 C34 112.88(16)
C27 C32 C33 110.99(16)
C34 C32 C33 109.85(16)
C27 C32 H32 107.6
C34 C32 H32 107.6
C33 C32 H32 107.6
C32 C33 H33A 109.5
C32 C33 H33B 109.5
H33A C33 H33B 109.5
C32 C33 H33C 109.5
H33A C33 H33C 109.5
H33B C33 H33C 109.5
C32 C34 H34A 109.5
C32 C34 H34B 109.5
H34A C34 H34B 109.5
C32 C34 H34C 109.5
H34A C34 H34C 109.5
H34B C34 H34C 109.5
C31 C35 C37 113.58(14)
C31 C35 C36 110.04(13)
C37 C35 C36 108.59(15)
C31 C35 H35 108.2
C37 C35 H35 108.2
C36 C35 H35 108.2
C35 C36 H36A 109.5
C35 C36 H36B 109.5
H36A C36 H36B 109.5
C35 C36 H36C 109.5
H36A C36 H36C 109.5
H36B C36 H36C 109.5
C35 C37 H37A 109.5
C35 C37 H37B 109.5
H37A C37 H37B 109.5
C35 C37 H37C 109.5
H37A C37 H37C 109.5
H37B C37 H37C 109.5
N2 C38 C39 120.47(12)
N2 C38 C43 121.88(13)
C39 C38 C43 117.58(13)
C40 C39 C38 119.87(13)
C40 C39 C44 118.09(13)
C38 C39 C44 122.02(13)
C41 C40 C39 121.58(15)
C41 C40 H40 119.2
C39 C40 H40 119.2
C42 C41 C40 118.79(15)
C42 C41 H41 120.6
C40 C41 H41 120.6
C41 C42 C43 121.89(14)
C41 C42 H42 119.1
C43 C42 H42 119.1
C42 C43 C38 119.88(14)
C42 C43 C47 118.97(13)
C38 C43 C47 121.12(14)
C39 C44 C46 113.39(13)
C39 C44 C45 110.22(12)
C46 C44 C45 109.13(13)
C39 C44 H44 108.0
C46 C44 H44 108.0
C45 C44 H44 108.0
C44 C45 H45A 109.5
C44 C45 H45B 109.5
H45A C45 H45B 109.5
C44 C45 H45C 109.5
H45A C45 H45C 109.5
H45B C45 H45C 109.5
C44 C46 H46A 109.5
C44 C46 H46B 109.5
H46A C46 H46B 109.5
C44 C46 H46C 109.5
H46A C46 H46C 109.5
H46B C46 H46C 109.5
C43 C47 C48 110.64(13)
C43 C47 C49 112.69(16)
C48 C47 C49 109.74(14)
C43 C47 H47 107.9
C48 C47 H47 107.9
C49 C47 H47 107.9
C47 C48 H48A 109.5
C47 C48 H48B 109.5
H48A C48 H48B 109.5
C47 C48 H48C 109.5
H48A C48 H48C 109.5
H48B C48 H48C 109.5
C47 C49 H49A 109.5
C47 C49 H49B 109.5
H49A C49 H49B 109.5
C47 C49 H49C 109.5
H49A C49 H49C 109.5
H49B C49 H49C 109.5
N3 C50 H50A 109.5
N3 C50 H50B 109.5
H50A C50 H50B 109.5
N3 C50 H50C 109.5
H50A C50 H50C 109.5
H50B C50 H50C 109.5
N3 C51 H51A 109.5
N3 C51 H51B 109.5
H51A C51 H51B 109.5
N3 C51 H51C 109.5
H51A C51 H51C 109.5
H51B C51 H51C 109.5
N3 C52 C53 111.83(13)
N3 C52 H52A 109.3
C53 C52 H52A 109.3
N3 C52 H52B 109.3
C53 C52 H52B 109.3
H52A C52 H52B 107.9
N4 C53 C52 111.90(14)
N4 C53 H53A 109.2
C52 C53 H53A 109.2
N4 C53 H53B 109.2
C52 C53 H53B 109.2
H53A C53 H53B 107.9
N4 C54 H54A 109.5
N4 C54 H54B 109.5
H54A C54 H54B 109.5
N4 C54 H54C 109.5
H54A C54 H54C 109.5
H54B C54 H54C 109.5
N4 C55 C56 113.07(15)
N4 C55 H55A 109.0
C56 C55 H55A 109.0
N4 C55 H55B 109.0
C56 C55 H55B 109.0
H55A C55 H55B 107.8
N5 C56 C55 111.75(14)
N5 C56 H56A 109.3
C55 C56 H56A 109.3
N5 C56 H56B 109.3
C55 C56 H56B 109.3
H56A C56 H56B 107.9
N5 C57 H57A 109.5
N5 C57 H57B 109.5
H57A C57 H57B 109.5
N5 C57 H57C 109.5
H57A C57 H57C 109.5
H57B C57 H57C 109.5
N5 C58 H58A 109.5
N5 C58 H58B 109.5
H58A C58 H58B 109.5
N5 C58 H58C 109.5
H58A C58 H58C 109.5
H58B C58 H58C 109.5

loop_
_geom_bond_atom_site_label_1
_geom_bond_atom_site_label_2
_geom_bond_distance
P1 N1 1.6266(14)
P1 C1 1.6973(15)
P1 C8 1.8351(17)
P1 C2 1.8419(17)
N1 C26 1.4216(19)
N1 Li1 1.928(3)
C1 P2 1.6877(16)
C1 Li1 2.092(3)
C1 Li2 2.224(3)
Li1 N3 2.003(3)
P2 N2 1.6270(13)
P2 C14 1.8364(16)
P2 C20 1.8436(15)
N2 C38 1.4132(19)
N2 Li2 1.998(3)
C2 C3 1.390(2)
C2 C7 1.401(2)
Li2 N5 2.142(3)
Li2 N4 2.361(3)
N3 C50 1.470(2)
N3 C52 1.471(2)
N3 C51 1.473(2)
C3 C4 1.382(2)
C3 H3 0.9500
N4 C55 1.468(3)
N4 C54 1.475(2)
N4 C53 1.477(2)
C4 C5 1.387(2)
C4 H4 0.9500
N5 C58 1.461(2)
N5 C57 1.474(2)
N5 C56 1.479(2)
C5 C6 1.370(3)
C5 H5 0.9500
C6 C7 1.392(2)
C6 H6 0.9500
C7 H7 0.9500
C8 C13 1.396(2)
C8 C9 1.397(2)
C9 C10 1.391(2)
C9 H9 0.9500
C10 C11 1.395(2)
C10 H10 0.9500
C11 C12 1.386(2)
C11 H11 0.9500
C12 C13 1.389(2)
C12 H12 0.9500
C13 H13 0.9500
C14 C19 1.398(2)
C14 C15 1.403(2)
C15 C16 1.387(2)
C15 H15 0.9500
C16 C17 1.379(3)
C16 H16 0.9500
C17 C18 1.394(2)
C17 H17 0.9500
C18 C19 1.392(2)
C18 H18 0.9500
C19 H19 0.9500
C20 C21 1.394(2)
C20 C25 1.403(2)
C21 C22 1.395(2)
C21 H21 0.9500
C22 C23 1.382(2)
C22 H22 0.9500
C23 C24 1.387(3)
C23 H23 0.9500
C24 C25 1.386(2)
C24 H24 0.9500
C25 H25 0.9500
C26 C31 1.416(2)
C26 C27 1.427(2)
C27 C28 1.400(2)
C27 C32 1.511(3)
C28 C29 1.370(3)
C28 H28 0.9500
C29 C30 1.381(2)
C29 H29 0.9500
C30 C31 1.398(2)
C30 H30 0.9500
C31 C35 1.519(2)
C32 C34 1.532(2)
C32 C33 1.540(3)
C32 H32 1.0000
C33 H33A 0.9800
C33 H33B 0.9800
C33 H33C 0.9800
C34 H34A 0.9800
C34 H34B 0.9800
C34 H34C 0.9800
C35 C37 1.534(2)
C35 C36 1.539(2)
C35 H35 1.0000
C36 H36A 0.9800
C36 H36B 0.9800
C36 H36C 0.9800
C37 H37A 0.9800
C37 H37B 0.9800
C37 H37C 0.9800
C38 C39 1.423(2)
C38 C43 1.423(2)
C39 C40 1.398(2)
C39 C44 1.521(2)
C40 C41 1.383(2)
C40 H40 0.9500
C41 C42 1.377(2)
C41 H41 0.9500
C42 C43 1.394(2)
C42 H42 0.9500
C43 C47 1.517(2)
C44 C46 1.525(2)
C44 C45 1.535(2)
C44 H44 1.0000
C45 H45A 0.9800
C45 H45B 0.9800
C45 H45C 0.9800
C46 H46A 0.9800
C46 H46B 0.9800
C46 H46C 0.9800
C47 C48 1.530(2)
C47 C49 1.538(3)
C47 H47 1.0000
C48 H48A 0.9800
C48 H48B 0.9800
C48 H48C 0.9800
C49 H49A 0.9800
C49 H49B 0.9800
C49 H49C 0.9800
C50 H50A 0.9800
C50 H50B 0.9800
C50 H50C 0.9800
C51 H51A 0.9800
C51 H51B 0.9800
C51 H51C 0.9800
C52 C53 1.525(3)
C52 H52A 0.9900
C52 H52B 0.9900
C53 H53A 0.9900
C53 H53B 0.9900
C54 H54A 0.9800
C54 H54B 0.9800
C54 H54C 0.9800
C55 C56 1.528(2)
C55 H55A 0.9900
C55 H55B 0.9900
C56 H56A 0.9900
C56 H56B 0.9900
C57 H57A 0.9800
C57 H57B 0.9800
C57 H57C 0.9800
C58 H58A 0.9800
C58 H58B 0.9800
C58 H58C 0.9800

loop_
_platon_squeeze_void_nr
_platon_squeeze_void_average_x
_platon_squeeze_void_average_y
_platon_squeeze_void_average_z
_platon_squeeze_void_volume
_platon_squeeze_void_count_electrons
1 -0.015 0.000 0.000 932.4 36.4
2 0.000 0.000 0.500 32.0 3.0
